data_1100429
loop_
_publ_author_name
'Bolm, Carsten'
'Bienewald, Frank'
'Harms, Klaus'

_publ_section_title
;
 Syntheses and Vanadium Complex of Salen-like Bissulfoximines
;
_journal_coden_ASTM SYNLES
_journal_issue 8
_journal_name_full Synlett
_journal_page_first 775
_journal_page_last 776
_journal_paper_doi 10.1055/s-1996-5512
_journal_volume 1996
_journal_year 1996
_chemical_formula_sum 'C28 H28 N2 O4 S2'
_space_group_IT_number 152
_symmetry_cell_setting hexagonal
_symmetry_Int_Tables_number 152
_symmetry_space_group_name_Hall 'P 31 2"'
_symmetry_space_group_name_H-M 'P 31 2 1'
_cell_angle_alpha 90
_cell_angle_beta 90
_cell_angle_gamma 120
_cell_formula_units_Z 3
_cell_length_a 9.951(1)
_cell_length_b 9.951(1)
_cell_length_c 23.091(1)
_cod_database_code 1100429

loop_
_symmetry_equiv_pos_site_id
_symmetry_equiv_pos_as_xyz
1 x,y,z
2 -y,x-y,1/3+z
3 y,x,-z
4 -x+y,-x,2/3+z
5 -x,-x+y,1/3-z
6 x-y,-y,2/3-z

loop_
_atom_site_label
_atom_site_type_symbol
_atom_site_fract_x
_atom_site_fract_y
_atom_site_fract_z
S1 S 0.6774(2) 0.9453(2) 0.08889(6)
O1 O 0.5419(5) 0.9296(6) 0.0601(2)
O2 O 0.8084(7) 0.7943(7) 0.1767(3)
H1 H 0.803(10) 0.797(10) 0.1433(34)
N1 N 0.7479(8) 0.8472(7) 0.0709(2)
C1 C 0.6405(6) 0.9008(6) 0.1626(2)
C2 C 0.7088(6) 0.8365(6) 0.1967(2)
C3 C 0.6707(8) 0.8115(7) 0.2557(3)
H2 H 0.7140(8) 0.7673(7) 0.2793(3)
C4 C 0.5694(8) 0.8526(8) 0.2782(3)
H3 H 0.5450(8) 0.8363(8) 0.3174(3)
C5 C 0.5025(8) 0.9173(8) 0.2446(3)
H4 H 0.4353(8) 0.9463(8) 0.2609(3)
C6 C 0.5362(6) 0.9382(7) 0.1869(3)
H5 H 0.4884(6) 0.9781(7) 0.1635(3)
C7 C 0.8176(6) 1.1436(6) 0.0868(2)
C8 C 0.7724(7) 1.2534(8) 0.0808(3)
H6 H 0.6676(7) 1.2213(8) 0.0765(3)
C9 C 0.8781(8) 1.4072(8) 0.0809(3)
H7 H 0.8447(8) 1.4789(8) 0.0772(3)
C10 C 1.0352(8) 1.4590(7) 0.0866(3)
C11 C 1.0801(7) 1.3490(8) 0.0925(2)
H8 H 1.1850(7) 1.3813(8) 0.0964(2)
C12 C 0.9730(6) 1.1917(7) 0.0927(2)
H9 H 1.0055(6) 1.1193(7) 0.0967(2)
C13 C 1.1551(11) 1.6314(9) 0.0877(4)
H10 H 1.2559(15) 1.6446(9) 0.0952(28)
H11 H 1.1290(43) 1.6814(16) 0.1176(20)
H12 H 1.1559(56) 1.6769(19) 0.0509(11)
C14 C 0.7757(13) 0.8504(12) 0.0061(4)
H13 H 0.6771(13) 0.8023(12) -0.0141(4)
H14 H 0.8361(13) 0.9571(12) -0.0069(4)
C14B C 0.8504(13) 0.7757(12) -0.0061(4)
N1B N 0.8472(8) 0.7479(7) -0.0709(2)
S1B S 0.9453(2) 0.6774(2) -0.08889(6)
O1B O 0.9296(5) 0.5419(6) -0.0601(2)
C1B C 0.9008(6) 0.6405(6) -0.1626(2)
C2B C 0.8365(6) 0.7088(6) -0.1967(2)
O2B O 0.7943(7) 0.8084(7) -0.1767(3)
H1B H 0.797(10) 0.803(10) -0.1433(34)
C3B C 0.8115(8) 0.6707(7) -0.2557(3)
H2B H 0.7673(8) 0.7140(7) -0.2793(3)
C4B C 0.8526(8) 0.5694(8) -0.2782(3)
H3B H 0.8363(8) 0.5450(8) -0.3174(3)
C5B C 0.9173(8) 0.5025(8) -0.2446(3)
H4B H 0.9463(8) 0.4353(8) -0.2609(3)
C6B C 0.9382(6) 0.5362(7) -0.1869(3)
H5B H 0.9781(6) 0.4884(7) -0.1635(3)
C7B C 1.1436(6) 0.8176(6) -0.0868(2)
C8B C 1.2534(7) 0.7724(8) -0.0808(3)
H6B H 1.2213(7) 0.6676(8) -0.0765(3)
C9B C 1.4072(8) 0.8781(8) -0.0809(3)
H7B H 1.4789(8) 0.8447(8) -0.0772(3)
C10B C 1.4590(8) 1.0352(7) -0.0866(3)
C11B C 1.3490(7) 1.0801(8) -0.0925(2)
H8B H 1.3813(7) 1.1850(8) -0.0964(2)
C12B C 1.1917(6) 0.9730(7) -0.0927(2)
H9B H 1.1193(6) 1.0055(7) -0.0967(2)
C13B C 1.6314(11) 1.1551(9) -0.0877(4)
H10B H 1.6446(15) 1.2559(9) -0.0952(28)
H11B H 1.6814(43) 1.1290(16) -0.1176(20)
H12B H 1.6769(56) 1.1559(19) -0.0509(11)
H13B H 0.8023(13) 0.6771(12) 0.0141(4)
H14B H 0.9571(13) 0.8361(12) 0.0069(4)

loop_
_atom_type_symbol
_atom_type_radius_bond
C 0.68
H 0.23
N 0.68
O 0.68
S 1.02
